data_2310611
loop_
_publ_author_name
'Jeffrey, G. A.'
'Jones, D. W.'

_publ_section_title
;
 The Crystal Structure of Potassium Aminedisulphonate
;
_journal_issue 3
_journal_name_full 'Acta Crystallographica (1,1948-23,1967)'
_journal_page_first 283
_journal_page_last 289
_journal_paper_doi 10.1107/S0365110X56000796
_journal_volume 9
_journal_year 1956
_chemical_formula_sum 'H K2 N O6 S2'
_chemical_name_systematic 'K2 N H (S O3)2'
_space_group_IT_number 15
_symmetry_space_group_name_Hall '-C 2yc'
_symmetry_space_group_name_H-M 'C 1 2/c 1'
_cell_angle_alpha 90
_cell_angle_beta 90.18
_cell_angle_gamma 90
_cell_formula_units_Z 4
_cell_length_a 12.43
_cell_length_b 7.458
_cell_length_c 7.175
_cell_volume 665.140
_citation_journal_id_ASTM ACCRA9
_cod_data_source_file Jeffrey_ACCRA9_1956_191.cif
_cod_data_source_block H1K2N1O6S2
_cod_original_cell_volume 665.1404
_cod_original_formula_sum 'H1 K2 N1 O6 S2'
_cod_database_code 2310611
_cod_depositor_comments
;
 Marking attached hydrogen atoms.

 Antanas Vaitkus,
 2016-12-28
;

loop_
_symmetry_equiv_pos_as_xyz
x,y,z
-x,y,-z+1/2
-x,-y,-z
x,-y,z-1/2
x+1/2,y+1/2,z
-x+1/2,y+1/2,-z+1/2
-x+1/2,-y+1/2,-z
x+1/2,-y+1/2,z-1/2

loop_
_atom_site_label
_atom_site_type_symbol
_atom_site_fract_x
_atom_site_fract_y
_atom_site_fract_z
_atom_site_occupancy
_atom_site_U_iso_or_equiv
_atom_site_attached_hydrogens
K1 K+1 0.3476 0.6414 0.6428 1 0.0 0
N1 N-3 0.5 0.0753 0.75 1 0.0 1
S1 S+6 0.3985 0.1783 0.6397 1 0.0 0
O1 O-2 0.4422 0.2711 0.481 1 0.0 0
O2 O-2 0.3276 0.033 0.5879 1 0.0 0
O3 O-2 0.3522 0.3 0.7721 1 0.0 0
